data_1533237
loop_
_publ_author_name
'Yan, J.M.'
'Ma, X.F.'
'Tang, H.G.'
'Zhao, W.'
'Zhu, C.J.'

_publ_section_title
;
 Synthesis, crystal structure and density of (W1-x Alx) C
;
_journal_name_full 'Journal of Solid State Chemistry'
_journal_page_first 2265
_journal_page_last 2270
_journal_volume 177
_journal_year 2004
_chemical_formula_sum 'C Al0.25 W0.75'
_chemical_name_systematic '(W0.75 Al0.25) C'
_space_group_IT_number 187
_symmetry_space_group_name_Hall 'P -6 2'
_symmetry_space_group_name_H-M 'P -6 m 2'
_cell_angle_alpha 90
_cell_angle_beta 90
_cell_angle_gamma 120
_cell_formula_units_Z 1
_cell_length_a 2.9051
_cell_length_b 2.9051
_cell_length_c 2.8364
_cell_volume 20.731
_citation_journal_id_ASTM JSSCBI
_cod_data_source_file Yan_JSSCBI_2004_1759.cif
_cod_data_source_block C1Al0.25W0.75
_cod_original_formula_sum 'C1 Al0.25 W0.75'
_cod_database_code 1533237

loop_
_symmetry_equiv_pos_as_xyz
x,y,z
-x+y,-x,-z
-y,x-y,z
x,y,-z
-x+y,-x,z
-y,x-y,-z
-y,-x,-z
-x+y,y,z
x,x-y,-z
-y,-x,z
-x+y,y,-z
x,x-y,z

loop_
_atom_site_label
_atom_site_type_symbol
_atom_site_fract_x
_atom_site_fract_y
_atom_site_fract_z
_atom_site_occupancy
_atom_site_U_iso_or_equiv
Al1 Al 0 0 0 0.2496 0.0
C1 C 0.6667 0.3333 0.5 1 0.0
W1 W 0 0 0 0.7504 0.0
